data_7022749
loop_
_publ_author_name
'Sim\~oes, Tatiana R G'
'Mambrini, Raquel V.'
'Reis, Daniella O.'
'Marinho, Maria V.'
'Ribeiro, Marcos A.'
'Pinheiro, Carlos B.'
'Ferrando-Soria, Jes\'us'
'D\'eniz, Mariadel'
'Ruiz-P\'erez, Catalina'
'Cangussu, Danielle'
'Stumpf, Humberto O.'
'Lloret, Francesc'
'Julve, Miguel'

_publ_section_title
;
 Copper(II) assembling with bis(2-pyridylcarbonyl)amidate and
 N,N'-2,2-phenylenebis(oxamate).
;
_journal_issue 16
_journal_name_full 'Dalton transactions (Cambridge, England : 2003)'
_journal_page_first 5778
_journal_page_last 5795
_journal_paper_doi 10.1039/c3dt32949f
_journal_volume 42
_journal_year 2013
_chemical_formula_moiety 'C24 H19 Cu N5 O8'
_chemical_formula_sum 'C24 H19 Cu N5 O8'
_chemical_formula_weight 568.98
_chemical_name_systematic
;
?
;
_space_group_crystal_system monoclinic
_space_group_IT_number 14
_space_group_name_Hall '-P 2ybc'
_space_group_name_H-M_alt 'P 1 21/c 1'
_symmetry_space_group_name_Hall '-P 2ybc'
_symmetry_space_group_name_H-M 'P 1 21/c 1'
_atom_sites_solution_hydrogens geom
_atom_sites_solution_primary direct
_atom_sites_solution_secondary difmap
_audit_conform_dict_location ftp://ftp.iucr.org/pub/cif_core.dic
_audit_conform_dict_name cif_core.dic
_audit_conform_dict_version 2.4
_audit_creation_date 2012-10-23T13:43:29-00:00
_audit_creation_method 'WinGX routine CIF_UPDATE'
_cell_angle_alpha 90
_cell_angle_beta 107.619(2)
_cell_angle_gamma 90
_cell_formula_units_Z 4
_cell_length_a 13.2927(3)
_cell_length_b 9.66890(10)
_cell_length_c 18.7558(4)
_cell_measurement_reflns_used 12805
_cell_measurement_temperature 120(2)
_cell_measurement_theta_max 29.4854
_cell_measurement_theta_min 3.0633
_cell_volume 2297.52(8)
_computing_cell_refinement
;
CrysAlisPro, Agilent Technologies,
Version 1.171.35.11 (release 16-05-2011 CrysAlis171 .NET)
(compiled May 16 2011,17:55:39)
;
_computing_data_collection
;
CrysAlisPro, Agilent Technologies,
Version 1.171.35.11 (release 16-05-2011 CrysAlis171 .NET)
(compiled May 16 2011,17:55:39)
;
_computing_data_reduction
;
CrysAlisPro, Agilent Technologies,
Version 1.171.35.11 (release 16-05-2011 CrysAlis171 .NET)
(compiled May 16 2011,17:55:39)
;
_computing_structure_refinement 'SHELXL-97 (Sheldrick, 1997)'
_computing_structure_solution 'SHELXS-97 (Sheldrick, 1990)'
_diffrn_ambient_temperature 120.0
_diffrn_detector_area_resol_mean 10.4186
_diffrn_measured_fraction_theta_full 0.995
_diffrn_measured_fraction_theta_max 0.995
_diffrn_measurement_device_type 'Xcalibur, Atlas, Gemini ultra'
_diffrn_measurement_method '\w scans'
_diffrn_radiation_monochromator graphite
_diffrn_radiation_source 'Enhance (Mo) X-ray Source'
_diffrn_radiation_type 'Mo K\a'
_diffrn_radiation_wavelength 0.7107
_diffrn_reflns_av_R_equivalents 0.0304
_diffrn_reflns_av_unetI/netI 0.0213
_diffrn_reflns_limit_h_max 16
_diffrn_reflns_limit_h_min -17
_diffrn_reflns_limit_k_max 12
_diffrn_reflns_limit_k_min -12
_diffrn_reflns_limit_l_max 24
_diffrn_reflns_limit_l_min -24
_diffrn_reflns_number 26663
_diffrn_reflns_theta_full 27.48
_diffrn_reflns_theta_max 27.48
_diffrn_reflns_theta_min 3.07
_exptl_absorpt_coefficient_mu 1.014
_exptl_absorpt_correction_T_max 0.942
_exptl_absorpt_correction_T_min 0.685
_exptl_absorpt_correction_type analytical
_exptl_absorpt_process_details
;
CrysAlisPro, Agilent Technologies,
Version 1.171.35.11 (release 16-05-2011 CrysAlis171 .NET)
(compiled May 16 2011,17:55:39)
Analytical numeric absorption correction using a multifaceted crystal
model based on expressions derived by R.C. Clark & J.S.
(Clark, R. C. & Reid, J. S. (1995). Acta Cryst. A51, 887-897)
;
_exptl_crystal_colour blue
_exptl_crystal_density_diffrn 1.645
_exptl_crystal_density_method 'not measured'
_exptl_crystal_description prismatic
_exptl_crystal_F_000 1164
_exptl_crystal_size_max 0.5649
_exptl_crystal_size_mid 0.2629
_exptl_crystal_size_min 0.0585
_refine_diff_density_max 0.432
_refine_diff_density_min -0.422
_refine_diff_density_rms 0.056
_refine_ls_extinction_method none
_refine_ls_goodness_of_fit_ref 1.039
_refine_ls_hydrogen_treatment mixed
_refine_ls_matrix_type full
_refine_ls_number_parameters 350
_refine_ls_number_reflns 5254
_refine_ls_number_restraints 2
_refine_ls_restrained_S_all 1.039
_refine_ls_R_factor_all 0.0313
_refine_ls_R_factor_gt 0.0266
_refine_ls_shift/su_max 0.001
_refine_ls_shift/su_mean 0
_refine_ls_structure_factor_coef Fsqd
_refine_ls_weighting_details 'calc w=1/[\s^2^(Fo^2^)+(0.0317P)^2^+1.7386P] where P=(Fo^2^+2Fc^2^)/3'
_refine_ls_weighting_scheme calc
_refine_ls_wR_factor_gt 0.068
_refine_ls_wR_factor_ref 0.0708
_reflns_number_gt 4722
_reflns_number_total 5254
_reflns_threshold_expression >2sigma(I)
_cod_data_source_file c3dt32949f.txt
_cod_data_source_block cuopcubp_1
_cod_database_code 7022749

loop_
_space_group_symop_operation_xyz
'x, y, z'
'-x, y+1/2, -z+1/2'
'-x, -y, -z'
'x, -y-1/2, z-1/2'

loop_
_atom_site_label
_atom_site_type_symbol
_atom_site_fract_x
_atom_site_fract_y
_atom_site_fract_z
_atom_site_U_iso_or_equiv
_atom_site_adp_type
_atom_site_occupancy
_atom_site_symmetry_multiplicity
_atom_site_calc_flag
_atom_site_refinement_flags
Cu1 Cu 0.922358(14) 0.418128(18) 0.684186(10) 0.01183(6) Uani 1 1 d .
O7 O 0.88324(10) 0.05809(12) 0.56985(7) 0.0227(3) Uani 1 1 d .
O1 O 0.58590(10) 0.43820(14) 0.69677(8) 0.0290(3) Uani 1 1 d .
O3 O 0.38223(10) 0.61132(14) 0.56456(8) 0.0286(3) Uani 1 1 d .
O5 O 0.96801(8) 0.60737(11) 0.71480(6) 0.0146(2) Uani 1 1 d .
O8 O 0.75853(9) 0.06384(11) 0.67393(7) 0.0189(2) Uani 1 1 d .
N1 N 0.56078(10) 0.61841(14) 0.58192(8) 0.0169(3) Uani 1 1 d D
O4 O 0.77438(8) 0.56445(11) 0.61254(6) 0.0150(2) Uani 1 1 d .
N2 N 0.74376(10) 0.79743(13) 0.61105(7) 0.0129(3) Uani 1 1 d D
N5 N 0.99962(10) 0.39066(13) 0.60894(7) 0.0137(3) Uani 1 1 d .
O6 O 1.07940(8) 0.32699(11) 0.77500(6) 0.0174(2) Uani 1 1 d .
C8 C 0.57201(14) 0.94188(18) 0.43411(10) 0.0217(3) Uani 1 1 d .
H8 H 0.574 1.0165 0.4016 0.026 Uiso 1 1 calc R
C19 C 1.03714(14) 0.21903(18) 0.52897(9) 0.0205(3) Uani 1 1 d .
H19 H 1.0218 0.1319 0.5047 0.025 Uiso 1 1 calc R
C12 C 0.80668(15) 0.42093(18) 0.87389(10) 0.0243(4) Uani 1 1 d .
H12 H 0.8115 0.4774 0.9163 0.029 Uiso 1 1 calc R
N4 N 0.86337(10) 0.23838(13) 0.64772(7) 0.0134(3) Uani 1 1 d .
C18 C 0.98126(12) 0.26544(16) 0.57571(8) 0.0152(3) Uani 1 1 d .
N3 N 0.84942(10) 0.38382(13) 0.76105(7) 0.0137(3) Uani 1 1 d .
C9 C 0.65610(13) 0.91900(16) 0.49801(9) 0.0170(3) Uani 1 1 d .
H9 H 0.7158 0.9784 0.5091 0.02 Uiso 1 1 calc R
C21 C 1.13557(14) 0.43087(19) 0.55252(10) 0.0230(4) Uani 1 1 d .
H21 H 1.1895 0.4893 0.5458 0.028 Uiso 1 1 calc R
C20 C 1.11624(14) 0.30294(19) 0.51831(10) 0.0241(4) Uani 1 1 d .
H20 H 1.157 0.2724 0.4875 0.029 Uiso 1 1 calc R
C13 C 0.75273(14) 0.29668(19) 0.86428(10) 0.0242(4) Uani 1 1 d .
H13 H 0.7193 0.267 0.8998 0.029 Uiso 1 1 calc R
C7 C 0.48508(13) 0.85503(19) 0.41799(9) 0.0217(3) Uani 1 1 d .
H7 H 0.4277 0.8695 0.3739 0.026 Uiso 1 1 calc R
C4 C 0.79967(11) 0.68279(15) 0.63594(8) 0.0118(3) Uani 1 1 d .
C2 C 0.47221(13) 0.57426(16) 0.59566(10) 0.0186(3) Uani 1 1 d .
C14 C 0.74794(13) 0.21569(17) 0.80220(10) 0.0195(3) Uani 1 1 d .
H14 H 0.7108 0.1303 0.7944 0.023 Uiso 1 1 calc R
C5 C 0.56535(12) 0.72391(15) 0.53049(9) 0.0150(3) Uani 1 1 d .
C17 C 0.90154(12) 0.17453(16) 0.59657(9) 0.0151(3) Uani 1 1 d .
C10 C 0.65414(11) 0.81026(15) 0.54593(8) 0.0130(3) Uani 1 1 d .
C22 C 1.07420(13) 0.47205(18) 0.59699(9) 0.0185(3) Uani 1 1 d .
H22 H 1.0856 0.5609 0.6196 0.022 Uiso 1 1 calc R
C1 C 0.49790(13) 0.46916(17) 0.66070(10) 0.0205(3) Uani 1 1 d .
C11 C 0.85351(13) 0.46151(17) 0.82061(9) 0.0191(3) Uani 1 1 d .
H11 H 0.8897 0.5475 0.8267 0.023 Uiso 1 1 calc R
C6 C 0.48133(12) 0.74729(17) 0.46574(9) 0.0191(3) Uani 1 1 d .
H6 H 0.4211 0.6888 0.4544 0.023 Uiso 1 1 calc R
C15 C 0.79824(11) 0.26162(15) 0.75194(9) 0.0140(3) Uani 1 1 d .
C16 C 0.80391(11) 0.17540(15) 0.68609(9) 0.0139(3) Uani 1 1 d .
C3 C 0.90562(11) 0.71024(15) 0.69815(8) 0.0118(3) Uani 1 1 d .
O2 O 0.40957(10) 0.42225(13) 0.67049(8) 0.0268(3) Uani 1 1 d .
C23 C 0.42195(16) 0.3182(2) 0.72973(11) 0.0320(4) Uani 1 1 d .
H23A H 0.4455 0.3625 0.7796 0.038 Uiso 1 1 calc R
H23B H 0.4748 0.2479 0.727 0.038 Uiso 1 1 calc R
C24 C 0.31650(16) 0.2532(2) 0.71686(12) 0.0331(4) Uani 1 1 d .
H24A H 0.2664 0.3225 0.7236 0.05 Uiso 1 1 calc R
H24B H 0.322 0.1776 0.7527 0.05 Uiso 1 1 calc R
H24C H 0.2917 0.2165 0.6658 0.05 Uiso 1 1 calc R
H2 H 0.7735(17) 0.8756(16) 0.6323(12) 0.04 Uiso 1 1 d D
H1 H 0.6201(12) 0.575(2) 0.6054(12) 0.04 Uiso 1 1 d D

loop_
_atom_site_aniso_label
_atom_site_aniso_U_11
_atom_site_aniso_U_22
_atom_site_aniso_U_33
_atom_site_aniso_U_23
_atom_site_aniso_U_13
_atom_site_aniso_U_12
Cu1 0.01236(10) 0.00900(10) 0.01424(10) -0.00202(6) 0.00421(7) -0.00202(6)
O7 0.0238(6) 0.0167(6) 0.0275(7) -0.0097(5) 0.0080(5) -0.0033(5)
O1 0.0202(6) 0.0339(7) 0.0293(7) 0.0075(6) 0.0019(5) -0.0041(5)
O3 0.0162(6) 0.0310(7) 0.0407(8) 0.0092(6) 0.0117(6) 0.0059(5)
O5 0.0120(5) 0.0109(5) 0.0185(5) -0.0011(4) 0.0007(4) -0.0002(4)
O8 0.0155(6) 0.0117(5) 0.0290(6) -0.0021(4) 0.0060(5) -0.0026(4)
N1 0.0125(6) 0.0146(6) 0.0223(7) 0.0006(5) 0.0030(5) -0.0010(5)
O4 0.0126(5) 0.0114(5) 0.0190(6) -0.0030(4) 0.0018(4) -0.0006(4)
N2 0.0118(6) 0.0103(6) 0.0149(6) -0.0027(5) 0.0013(5) -0.0009(5)
N5 0.0121(6) 0.0148(6) 0.0130(6) 0.0009(5) 0.0019(5) 0.0002(5)
O6 0.0147(5) 0.0125(5) 0.0211(6) 0.0039(4) -0.0004(4) 0.0002(4)
C8 0.0210(8) 0.0222(8) 0.0206(8) 0.0056(6) 0.0043(7) 0.0036(6)
C19 0.0249(8) 0.0205(8) 0.0159(8) -0.0004(6) 0.0061(7) 0.0058(7)
C12 0.0275(9) 0.0274(9) 0.0208(8) -0.0041(7) 0.0117(7) 0.0013(7)
N4 0.0124(6) 0.0105(6) 0.0154(6) -0.0010(5) 0.0016(5) -0.0002(5)
C18 0.0143(7) 0.0164(7) 0.0127(7) 0.0007(6) 0.0011(6) 0.0020(6)
N3 0.0117(6) 0.0128(6) 0.0159(6) -0.0005(5) 0.0032(5) 0.0012(5)
C9 0.0147(7) 0.0159(7) 0.0198(8) 0.0002(6) 0.0044(6) -0.0006(6)
C21 0.0192(8) 0.0286(9) 0.0231(9) 0.0088(7) 0.0092(7) 0.0008(7)
C20 0.0253(9) 0.0310(9) 0.0195(8) 0.0061(7) 0.0116(7) 0.0090(7)
C13 0.0237(9) 0.0281(9) 0.0255(9) 0.0058(7) 0.0143(7) 0.0032(7)
C7 0.0151(8) 0.0277(9) 0.0185(8) 0.0004(7) -0.0007(6) 0.0039(7)
C4 0.0112(7) 0.0130(7) 0.0119(7) -0.0007(5) 0.0047(6) -0.0007(5)
C2 0.0168(8) 0.0146(7) 0.0254(9) -0.0030(6) 0.0080(7) 0.0000(6)
C14 0.0154(7) 0.0167(7) 0.0271(9) 0.0049(6) 0.0072(7) 0.0009(6)
C5 0.0141(7) 0.0119(7) 0.0192(8) -0.0027(6) 0.0052(6) 0.0007(6)
C17 0.0135(7) 0.0141(7) 0.0150(7) -0.0014(6) 0.0002(6) 0.0009(6)
C10 0.0111(7) 0.0119(7) 0.0146(7) -0.0030(5) 0.0018(6) 0.0027(5)
C22 0.0171(8) 0.0193(8) 0.0177(8) 0.0026(6) 0.0032(6) -0.0008(6)
C1 0.0213(8) 0.0180(8) 0.0239(8) -0.0028(7) 0.0091(7) -0.0028(6)
C11 0.0202(8) 0.0175(8) 0.0200(8) -0.0038(6) 0.0065(7) -0.0013(6)
C6 0.0133(7) 0.0207(8) 0.0213(8) -0.0045(6) 0.0025(6) -0.0010(6)
C15 0.0098(7) 0.0114(7) 0.0191(8) 0.0017(6) 0.0021(6) 0.0027(5)
C16 0.0094(7) 0.0121(7) 0.0178(7) 0.0017(6) 0.0005(6) 0.0026(5)
C3 0.0097(7) 0.0128(7) 0.0129(7) -0.0001(5) 0.0036(6) -0.0015(5)
O2 0.0207(6) 0.0277(7) 0.0339(7) 0.0099(5) 0.0111(6) -0.0013(5)
C23 0.0297(10) 0.0343(10) 0.0304(10) 0.0119(8) 0.0066(8) -0.0015(8)
C24 0.0324(10) 0.0361(11) 0.0335(10) 0.0124(9) 0.0138(9) -0.0036(9)

loop_
_atom_type_symbol
_atom_type_description
_atom_type_scat_dispersion_real
_atom_type_scat_dispersion_imag
_atom_type_scat_source
C C 0.0033 0.0016 'International Tables Vol C Tables 4.2.6.8 and 6.1.1.4'
H H 0 0 'International Tables Vol C Tables 4.2.6.8 and 6.1.1.4'
N N 0.0061 0.0033 'International Tables Vol C Tables 4.2.6.8 and 6.1.1.4'
O O 0.0106 0.006 'International Tables Vol C Tables 4.2.6.8 and 6.1.1.4'
Cu Cu 0.3201 1.2651 'International Tables Vol C Tables 4.2.6.8 and 6.1.1.4'

loop_
_geom_angle_atom_site_label_1
_geom_angle_atom_site_label_2
_geom_angle_atom_site_label_3
_geom_angle
_geom_angle_site_symmetry_1
N4 Cu1 O5 174.13(5) .
N4 Cu1 N3 82.71(5) .
O5 Cu1 N3 96.82(5) .
N4 Cu1 N5 82.61(5) .
O5 Cu1 N5 98.71(5) .
N3 Cu1 N5 162.71(5) .
N4 Cu1 O6 95.28(5) .
O5 Cu1 O6 90.52(4) .
N3 Cu1 O6 86.29(5) .
N5 Cu1 O6 86.02(5) .
C3 O5 Cu1 122.52(9) .
C2 N1 C5 125.27(14) .
C2 N1 H1 116.9(16) .
C5 N1 H1 117.7(16) .
C4 N2 C10 126.96(13) .
C4 N2 H2 115.0(16) .
C10 N2 H2 116.8(15) .
C22 N5 C18 119.36(14) .
C22 N5 Cu1 127.29(11) .
C18 N5 Cu1 112.68(10) .
C3 O6 Cu1 128.35(10) 2_746
C7 C8 C9 119.51(16) .
C7 C8 H8 120.2 .
C9 C8 H8 120.2 .
C18 C19 C20 118.44(16) .
C18 C19 H19 120.8 .
C20 C19 H19 120.8 .
C13 C12 C11 118.74(16) .
C13 C12 H12 120.6 .
C11 C12 H12 120.6 .
C17 N4 C16 124.66(13) .
C17 N4 Cu1 117.18(10) .
C16 N4 Cu1 116.76(10) .
N5 C18 C19 121.78(15) .
N5 C18 C17 116.33(13) .
C19 C18 C17 121.76(14) .
C11 N3 C15 119.40(14) .
C11 N3 Cu1 127.34(11) .
C15 N3 Cu1 113.04(10) .
C8 C9 C10 120.80(15) .
C8 C9 H9 119.6 .
C10 C9 H9 119.6 .
C20 C21 C22 118.35(16) .
C20 C21 H21 120.8 .
C22 C21 H21 120.8 .
C21 C20 C19 119.90(16) .
C21 C20 H20 120 .
C19 C20 H20 120 .
C12 C13 C14 119.32(16) .
C12 C13 H13 120.3 .
C14 C13 H13 120.3 .
C6 C7 C8 120.38(15) .
C6 C7 H7 119.8 .
C8 C7 H7 119.8 .
O4 C4 N2 125.52(14) .
O4 C4 C3 120.78(13) .
N2 C4 C3 113.68(12) .
O3 C2 N1 127.18(16) .
O3 C2 C1 121.56(15) .
N1 C2 C1 111.23(14) .
C15 C14 C13 118.77(15) .
C15 C14 H14 120.6 .
C13 C14 H14 120.6 .
C6 C5 C10 118.97(15) .
C6 C5 N1 121.34(14) .
C10 C5 N1 119.64(14) .
O7 C17 N4 129.36(15) .
O7 C17 C18 119.63(14) .
N4 C17 C18 110.94(13) .
C9 C10 C5 119.78(14) .
C9 C10 N2 116.39(13) .
C5 C10 N2 123.78(14) .
N5 C22 C21 122.12(16) .
N5 C22 H22 118.9 .
C21 C22 H22 118.9 .
O1 C1 O2 126.29(16) .
O1 C1 C2 123.71(15) .
O2 C1 C2 110.00(14) .
N3 C11 C12 122.13(16) .
N3 C11 H11 118.9 .
C12 C11 H11 118.9 .
C7 C6 C5 120.54(15) .
C7 C6 H6 119.7 .
C5 C6 H6 119.7 .
N3 C15 C14 121.62(15) .
N3 C15 C16 116.05(13) .
C14 C15 C16 122.26(14) .
O8 C16 N4 128.87(15) .
O8 C16 C15 119.69(14) .
N4 C16 C15 111.44(13) .
O6 C3 O5 127.27(14) 2_756
O6 C3 C4 117.53(13) 2_756
O5 C3 C4 115.19(13) .
C1 O2 C23 116.01(14) .
O2 C23 C24 106.38(15) .
O2 C23 H23A 110.5 .
C24 C23 H23A 110.5 .
O2 C23 H23B 110.5 .
C24 C23 H23B 110.5 .
H23A C23 H23B 108.6 .
C23 C24 H24A 109.5 .
C23 C24 H24B 109.5 .
H24A C24 H24B 109.5 .
C23 C24 H24C 109.5 .
H24A C24 H24C 109.5 .
H24B C24 H24C 109.5 .

loop_
_geom_bond_atom_site_label_1
_geom_bond_atom_site_label_2
_geom_bond_distance
_geom_bond_site_symmetry_2
Cu1 N4 1.9438(13) .
Cu1 O5 1.9583(11) .
Cu1 N3 1.9937(13) .
Cu1 N5 1.9987(13) .
Cu1 O6 2.4255(11) .
O7 C17 1.2264(19) .
O1 C1 1.198(2) .
O3 C2 1.215(2) .
O5 C3 1.2720(18) .
O8 C16 1.2231(19) .
N1 C2 1.349(2) .
N1 C5 1.418(2) .
N1 H1 0.885(10) .
O4 C4 1.2351(18) .
N2 C4 1.3375(19) .
N2 C10 1.4302(19) .
N2 H2 0.890(10) .
N5 C22 1.337(2) .
N5 C18 1.350(2) .
O6 C3 1.2275(18) 2_746
C8 C7 1.386(2) .
C8 C9 1.387(2) .
C8 H8 0.95 .
C19 C18 1.384(2) .
C19 C20 1.390(3) .
C19 H19 0.95 .
C12 C13 1.383(3) .
C12 C11 1.384(2) .
C12 H12 0.95 .
N4 C17 1.361(2) .
N4 C16 1.363(2) .
C18 C17 1.517(2) .
N3 C11 1.334(2) .
N3 C15 1.348(2) .
C9 C10 1.388(2) .
C9 H9 0.95 .
C21 C20 1.381(3) .
C21 C22 1.390(2) .
C21 H21 0.95 .
C20 H20 0.95 .
C13 C14 1.389(2) .
C13 H13 0.95 .
C7 C6 1.384(2) .
C7 H7 0.95 .
C4 C3 1.556(2) .
C2 C1 1.544(2) .
C14 C15 1.384(2) .
C14 H14 0.95 .
C5 C6 1.397(2) .
C5 C10 1.402(2) .
C22 H22 0.95 .
C1 O2 1.322(2) .
C11 H11 0.95 .
C6 H6 0.95 .
C15 C16 1.511(2) .
C3 O6 1.2276(18) 2_756
O2 C23 1.470(2) .
C23 C24 1.488(3) .
C23 H23A 0.99 .
C23 H23B 0.99 .
C24 H24A 0.98 .
C24 H24B 0.98 .
C24 H24C 0.98 .
